data_2241939
loop_
_publ_author_name
'Tabuchi, Yohei'
'Gotoh, Kazuma'
'Ishida, Hiroyuki'

_publ_section_title
;
 Crystal structures of hydrogen-bonded co-crystals as liquid crystal
 precursors: 4-(<i>n</i>-pentyloxy)benzoic
 acid--(<i>E</i>)-1,2-bis(pyridin-4-yl)ethene (2/1) and
 4-(<i>n</i>-hexyloxy)benzoic acid--(<i>E</i>)-1,2-bis(pyridin-4-yl)ethene
 (2/1)
;
_journal_issue 12
_journal_name_full 'Acta Crystallographica Section E'
_journal_page_first 1771
_journal_page_last 1775
_journal_paper_doi 10.1107/S2056989016017655
_journal_volume 72
_journal_year 2016
_chemical_formula_iupac '2C12 H16 O3, C12 H10 N2'
_chemical_formula_moiety '2(C12 H16 O3), C12 H10 N2'
_chemical_formula_sum 'C36 H42 N2 O6'
_chemical_formula_weight 598.74
_chemical_name_systematic '4-(<i>n</i>-Pentyloxy)benzoic acid--(<i>E</i>)-1,2-bis(pyridin-4-yl)ethene (2/1)'
_space_group_crystal_system triclinic
_space_group_IT_number 2
_space_group_name_Hall '-P 1'
_space_group_name_H-M_alt 'P -1'
_symmetry_space_group_name_Hall '-P 1'
_symmetry_space_group_name_H-M 'P -1'
_atom_sites_solution_hydrogens mixed
_atom_sites_solution_primary direct
_atom_sites_solution_secondary difmap
_cell_angle_alpha 80.420(17)
_cell_angle_beta 81.03(2)
_cell_angle_gamma 87.66(3)
_cell_formula_units_Z 1
_cell_length_a 7.406(4)
_cell_length_b 9.042(4)
_cell_length_c 11.719(5)
_cell_measurement_reflns_used 10871
_cell_measurement_temperature 93.0(10)
_cell_measurement_theta_max 29.99
_cell_measurement_theta_min 3.07
_cell_volume 764.3(6)
_computing_cell_refinement
;
RAPID-AUTO (Rigaku, 2006)
;
_computing_data_collection
;
RAPID-AUTO (Rigaku, 2006)
;
_computing_data_reduction
;
RAPID-AUTO (Rigaku, 2006)
;
_computing_molecular_graphics
;
ORTEP-3 for Windows (Farrugia, 2012)
;
_computing_publication_material
;
CrystalStructure (Rigaku, 2010) and PLATON (Spek, 2015)
;
_computing_structure_refinement
;
SHELXL2014 (Sheldrick, 2015)
;
_computing_structure_solution
;
<i>Il Milione</i> (Burla <i>et al</i>., 2007)
;
_diffrn_ambient_temperature 93(2)
_diffrn_detector_area_resol_mean 10.000
_diffrn_measured_fraction_theta_full 0.998
_diffrn_measured_fraction_theta_max 0.998
_diffrn_measurement_device_type 'Rigaku R-AXIS RAPIDII'
_diffrn_measurement_method \w
_diffrn_radiation_type 'Mo K\a'
_diffrn_radiation_wavelength 0.71075
_diffrn_reflns_av_R_equivalents 0.0215
_diffrn_reflns_limit_h_max 9
_diffrn_reflns_limit_h_min -9
_diffrn_reflns_limit_k_max 11
_diffrn_reflns_limit_k_min -11
_diffrn_reflns_limit_l_max 15
_diffrn_reflns_limit_l_min -15
_diffrn_reflns_number 9720
_diffrn_reflns_theta_full 25.242
_diffrn_reflns_theta_max 27.485
_diffrn_reflns_theta_min 3.072
_diffrn_standards_number 0
_exptl_absorpt_coefficient_mu 0.088
_exptl_absorpt_correction_T_max 0.991
_exptl_absorpt_correction_T_min 0.789
_exptl_absorpt_correction_type multi-scan
_exptl_absorpt_process_details
;
(<i>ABSCOR</i>; Higashi, 1995)
;
_exptl_crystal_colour colorless
_exptl_crystal_density_diffrn 1.301
_exptl_crystal_density_method 'not measured'
_exptl_crystal_description block
_exptl_crystal_F_000 320.00
_exptl_crystal_size_max 0.45
_exptl_crystal_size_mid 0.28
_exptl_crystal_size_min 0.10
_refine_diff_density_max 0.215
_refine_diff_density_min -0.487
_refine_ls_extinction_method none
_refine_ls_goodness_of_fit_ref 1.077
_refine_ls_hydrogen_treatment mixed
_refine_ls_matrix_type full
_refine_ls_number_parameters 204
_refine_ls_number_reflns 3500
_refine_ls_number_restraints 0
_refine_ls_restrained_S_all 1.077
_refine_ls_R_factor_all 0.0443
_refine_ls_R_factor_gt 0.0416
_refine_ls_shift/su_max 0.001
_refine_ls_shift/su_mean 0.000
_refine_ls_structure_factor_coef Fsqd
_refine_ls_weighting_details 'w=1/[\s^2^(Fo^2^)+(0.0823P)^2^+0.0761P] where P=(Fo^2^+2Fc^2^)/3'
_refine_ls_weighting_scheme calc
_refine_ls_wR_factor_gt 0.1154
_refine_ls_wR_factor_ref 0.1178
_reflns_number_gt 3146
_reflns_number_total 3500
_reflns_threshold_expression 'I > 2\s(I)'
_cod_data_source_file hb7630sup1.cif
_cod_data_source_block I
_cod_original_cell_volume 764.2(6)
_cod_database_code 2241939
_shelx_space_group_comment
;
The symmetry employed for this shelxl refinement is uniquely defined
by the following loop, which should always be used as a source of
symmetry information in preference to the above space-group names.
They are only intended as comments.
;

loop_
_space_group_symop_operation_xyz
'x, y, z'
'-x, -y, -z'

loop_
_atom_site_type_symbol
_atom_site_label
_atom_site_fract_x
_atom_site_fract_y
_atom_site_fract_z
_atom_site_U_iso_or_equiv
_atom_site_adp_type
_atom_site_calc_flag
_atom_site_occupancy
O O1 0.63171(10) 0.22291(7) 0.13060(6) 0.02355(18) Uani d 1
H H1 0.689(3) 0.121(2) 0.1206(19) 0.092(7) Uiso d 1
O O2 0.74301(10) 0.19377(7) 0.30027(6) 0.02484(18) Uani d 1
O O3 0.35890(9) 0.84595(7) 0.25941(5) 0.01847(16) Uani d 1
N N1 0.77776(10) -0.03371(8) 0.09355(7) 0.01817(18) Uani d 1
C C1 0.58287(11) 0.42040(9) 0.23882(7) 0.01524(19) Uani d 1
C C2 0.48572(12) 0.49788(9) 0.15403(7) 0.01714(19) Uani d 1
H H2 0.4677 0.4519 0.0895 0.021 Uiso calc 1
C C3 0.41522(12) 0.64028(9) 0.16208(7) 0.01730(19) Uani d 1
H H3 0.3515 0.6923 0.1028 0.021 Uiso calc 1
C C4 0.43815(11) 0.70746(9) 0.25794(7) 0.01525(19) Uani d 1
C C5 0.53474(11) 0.63145(9) 0.34369(7) 0.01655(19) Uani d 1
H H5 0.5515 0.6769 0.4087 0.020 Uiso calc 1
C C6 0.60648(11) 0.48861(9) 0.33337(7) 0.01627(19) Uani d 1
H H6 0.6724 0.4371 0.3917 0.020 Uiso calc 1
C C7 0.66150(11) 0.26796(9) 0.22765(7) 0.01667(19) Uani d 1
C C8 0.37285(12) 0.91903(9) 0.35775(7) 0.01651(19) Uani d 1
H H8A 0.4999 0.9515 0.3542 0.020 Uiso calc 1
H H8B 0.3389 0.8490 0.4319 0.020 Uiso calc 1
C C9 0.24406(12) 1.05385(9) 0.35257(7) 0.01660(19) Uani d 1
H H9A 0.1189 1.0215 0.3500 0.020 Uiso calc 1
H H9B 0.2833 1.1261 0.2805 0.020 Uiso calc 1
C C10 0.24376(12) 1.12976(9) 0.45997(7) 0.01841(19) Uani d 1
H H10A 0.2339 1.0516 0.5306 0.022 Uiso calc 1
H H10B 0.3621 1.1803 0.4527 0.022 Uiso calc 1
C C11 0.08889(12) 1.24497(10) 0.47705(7) 0.0202(2) Uani d 1
H H11A -0.0292 1.1953 0.4812 0.024 Uiso calc 1
H H11B 0.0897 1.2793 0.5529 0.024 Uiso calc 1
C C12 0.10103(12) 1.38069(10) 0.38101(8) 0.0223(2) Uani d 1
H H12A 0.2191 1.4291 0.3745 0.033 Uiso calc 1
H H12B 0.0019 1.4519 0.4000 0.033 Uiso calc 1
H H12C 0.0899 1.3489 0.3065 0.033 Uiso calc 1
C C13 0.86824(12) -0.11635(10) 0.17238(8) 0.01939(19) Uani d 1
H H13 0.8816 -0.0775 0.2411 0.023 Uiso calc 1
C C14 0.94346(12) -0.25609(10) 0.15845(7) 0.01845(19) Uani d 1
H H14 1.0067 -0.3113 0.2168 0.022 Uiso calc 1
C C15 0.92594(11) -0.31554(9) 0.05815(7) 0.01598(19) Uani d 1
C C16 0.83293(13) -0.22774(10) -0.02441(8) 0.0201(2) Uani d 1
H H16 0.8189 -0.2629 -0.0945 0.024 Uiso calc 1
C C17 0.76135(13) -0.08941(10) -0.00375(8) 0.0206(2) Uani d 1
H H17 0.6979 -0.0313 -0.0607 0.025 Uiso calc 1
C C18 1.00375(12) -0.46469(9) 0.04498(7) 0.0182(2) Uani d 1
H H18 1.0649 -0.5152 0.1061 0.022 Uiso calc 1

loop_
_atom_site_aniso_label
_atom_site_aniso_U_11
_atom_site_aniso_U_22
_atom_site_aniso_U_33
_atom_site_aniso_U_12
_atom_site_aniso_U_13
_atom_site_aniso_U_23
O1 0.0347(4) 0.0172(3) 0.0210(3) 0.0088(3) -0.0082(3) -0.0081(3)
O2 0.0320(4) 0.0177(3) 0.0273(4) 0.0074(3) -0.0124(3) -0.0053(3)
O3 0.0253(3) 0.0128(3) 0.0193(3) 0.0061(2) -0.0075(2) -0.0059(2)
N1 0.0201(4) 0.0134(3) 0.0208(4) 0.0013(3) -0.0010(3) -0.0044(3)
C1 0.0156(4) 0.0131(4) 0.0162(4) -0.0001(3) 0.0001(3) -0.0025(3)
C2 0.0220(4) 0.0160(4) 0.0133(4) 0.0007(3) -0.0012(3) -0.0040(3)
C3 0.0213(4) 0.0156(4) 0.0148(4) 0.0026(3) -0.0039(3) -0.0017(3)
C4 0.0158(4) 0.0121(4) 0.0173(4) 0.0005(3) -0.0007(3) -0.0026(3)
C5 0.0175(4) 0.0162(4) 0.0175(4) 0.0003(3) -0.0041(3) -0.0057(3)
C6 0.0157(4) 0.0156(4) 0.0177(4) 0.0008(3) -0.0039(3) -0.0021(3)
C7 0.0173(4) 0.0146(4) 0.0175(4) 0.0000(3) -0.0006(3) -0.0031(3)
C8 0.0193(4) 0.0139(4) 0.0177(4) 0.0024(3) -0.0051(3) -0.0050(3)
C9 0.0196(4) 0.0128(4) 0.0185(4) 0.0037(3) -0.0057(3) -0.0043(3)
C10 0.0238(4) 0.0150(4) 0.0174(4) 0.0047(3) -0.0056(3) -0.0043(3)
C11 0.0230(4) 0.0175(4) 0.0191(4) 0.0039(3) 0.0001(3) -0.0043(3)
C12 0.0210(4) 0.0166(4) 0.0274(5) 0.0045(3) -0.0010(3) -0.0023(3)
C13 0.0225(4) 0.0178(4) 0.0190(4) 0.0012(3) -0.0018(3) -0.0077(3)
C14 0.0209(4) 0.0173(4) 0.0178(4) 0.0032(3) -0.0047(3) -0.0037(3)
C15 0.0168(4) 0.0133(4) 0.0176(4) 0.0007(3) -0.0008(3) -0.0036(3)
C16 0.0274(5) 0.0153(4) 0.0192(4) 0.0038(3) -0.0065(3) -0.0058(3)
C17 0.0260(5) 0.0148(4) 0.0215(4) 0.0042(3) -0.0057(3) -0.0035(3)
C18 0.0224(4) 0.0135(4) 0.0193(4) 0.0044(3) -0.0052(3) -0.0031(3)

loop_
_atom_type_symbol
_atom_type_description
_atom_type_scat_dispersion_real
_atom_type_scat_dispersion_imag
_atom_type_scat_source
C C 0.0033 0.0016 'International Tables Vol C Tables 4.2.6.8 and 6.1.1.4'
H H 0.0000 0.0000 'International Tables Vol C Tables 4.2.6.8 and 6.1.1.4'
O O 0.0106 0.0060 'International Tables Vol C Tables 4.2.6.8 and 6.1.1.4'
N N 0.0061 0.0033 'International Tables Vol C Tables 4.2.6.8 and 6.1.1.4'

loop_
_geom_angle_atom_site_label_1
_geom_angle_atom_site_label_2
_geom_angle_atom_site_label_3
_geom_angle_site_symmetry_1
_geom_angle
C7 O1 H1 . 113.0(12)
C4 O3 C8 . 117.75(7)
C13 N1 C17 . 117.92(8)
C6 C1 C2 . 118.70(8)
C6 C1 C7 . 120.67(8)
C2 C1 C7 . 120.62(8)
C3 C2 C1 . 121.24(8)
C3 C2 H2 . 119.4
C1 C2 H2 . 119.4
C2 C3 C4 . 119.68(8)
C2 C3 H3 . 120.2
C4 C3 H3 . 120.2
O3 C4 C5 . 125.07(8)
O3 C4 C3 . 115.09(7)
C5 C4 C3 . 119.84(8)
C6 C5 C4 . 119.63(8)
C6 C5 H5 . 120.2
C4 C5 H5 . 120.2
C1 C6 C5 . 120.90(8)
C1 C6 H6 . 119.5
C5 C6 H6 . 119.5
O2 C7 O1 . 124.03(8)
O2 C7 C1 . 123.45(8)
O1 C7 C1 . 112.52(8)
O3 C8 C9 . 107.92(7)
O3 C8 H8A . 110.1
C9 C8 H8A . 110.1
O3 C8 H8B . 110.1
C9 C8 H8B . 110.1
H8A C8 H8B . 108.4
C8 C9 C10 . 110.10(7)
C8 C9 H9A . 109.6
C10 C9 H9A . 109.6
C8 C9 H9B . 109.6
C10 C9 H9B . 109.6
H9A C9 H9B . 108.2
C11 C10 C9 . 114.03(7)
C11 C10 H10A . 108.7
C9 C10 H10A . 108.7
C11 C10 H10B . 108.7
C9 C10 H10B . 108.7
H10A C10 H10B . 107.6
C12 C11 C10 . 114.07(8)
C12 C11 H11A . 108.7
C10 C11 H11A . 108.7
C12 C11 H11B . 108.7
C10 C11 H11B . 108.7
H11A C11 H11B . 107.6
C11 C12 H12A . 109.5
C11 C12 H12B . 109.5
H12A C12 H12B . 109.5
C11 C12 H12C . 109.5
H12A C12 H12C . 109.5
H12B C12 H12C . 109.5
N1 C13 C14 . 122.91(8)
N1 C13 H13 . 118.5
C14 C13 H13 . 118.5
C13 C14 C15 . 119.64(8)
C13 C14 H14 . 120.2
C15 C14 H14 . 120.2
C16 C15 C14 . 117.09(8)
C16 C15 C18 . 123.67(8)
C14 C15 C18 . 119.25(8)
C17 C16 C15 . 119.71(8)
C17 C16 H16 . 120.1
C15 C16 H16 . 120.1
N1 C17 C16 . 122.73(8)
N1 C17 H17 . 118.6
C16 C17 H17 . 118.6
C18 C18 C15 2_745 125.75(10)
C18 C18 H18 2_745 117.1
C15 C18 H18 . 117.1

loop_
_geom_bond_atom_site_label_1
_geom_bond_atom_site_label_2
_geom_bond_site_symmetry_2
_geom_bond_distance
O1 C7 . 1.3220(11)
O1 H1 . 1.02(2)
O2 C7 . 1.2147(12)
O3 C4 . 1.3626(11)
O3 C8 . 1.4393(10)
N1 C13 . 1.3353(12)
N1 C17 . 1.3446(12)
C1 C6 . 1.3912(12)
C1 C2 . 1.3948(13)
C1 C7 . 1.4922(12)
C2 C3 . 1.3819(12)
C2 H2 . 0.9500
C3 C4 . 1.3981(12)
C3 H3 . 0.9500
C4 C5 . 1.3956(13)
C5 C6 . 1.3932(12)
C5 H5 . 0.9500
C6 H6 . 0.9500
C8 C9 . 1.5158(12)
C8 H8A . 0.9900
C8 H8B . 0.9900
C9 C10 . 1.5302(12)
C9 H9A . 0.9900
C9 H9B . 0.9900
C10 C11 . 1.5300(13)
C10 H10A . 0.9900
C10 H10B . 0.9900
C11 C12 . 1.5160(13)
C11 H11A . 0.9900
C11 H11B . 0.9900
C12 H12A . 0.9800
C12 H12B . 0.9800
C12 H12C . 0.9800
C13 C14 . 1.3843(13)
C13 H13 . 0.9500
C14 C15 . 1.3967(12)
C14 H14 . 0.9500
C15 C16 . 1.3957(13)
C15 C18 . 1.4672(13)
C16 C17 . 1.3822(13)
C16 H16 . 0.9500
C17 H17 . 0.9500
C18 C18 2_745 1.3294(17)
C18 H18 . 0.9500

loop_
_geom_hbond_atom_site_label_D
_geom_hbond_atom_site_label_H
_geom_hbond_atom_site_label_A
_geom_hbond_site_symmetry_A
_geom_hbond_distance_DH
_geom_hbond_distance_HA
_geom_hbond_distance_DA
_geom_hbond_angle_DHA
_geom_hbond_publ_flag
O1 H1 N1 . 1.016(19) 1.580(19) 2.5936(17) 175(2) yes
C12 H12A Cg1 1_565 0.98 2.64 3.592(2) 151 yes

loop_
_geom_torsion_atom_site_label_1
_geom_torsion_atom_site_label_2
_geom_torsion_atom_site_label_3
_geom_torsion_atom_site_label_4
_geom_torsion_site_symmetry_4
_geom_torsion
C6 C1 C2 C3 . 0.67(13)
C7 C1 C2 C3 . -178.73(7)
C1 C2 C3 C4 . -1.26(13)
C8 O3 C4 C5 . -1.08(12)
C8 O3 C4 C3 . 178.12(7)
C2 C3 C4 O3 . -178.11(7)
C2 C3 C4 C5 . 1.13(13)
O3 C4 C5 C6 . 178.72(7)
C3 C4 C5 C6 . -0.45(13)
C2 C1 C6 C5 . 0.03(13)
C7 C1 C6 C5 . 179.43(7)
C4 C5 C6 C1 . -0.14(13)
C6 C1 C7 O2 . 2.64(13)
C2 C1 C7 O2 . -177.97(8)
C6 C1 C7 O1 . -177.67(7)
C2 C1 C7 O1 . 1.72(12)
C4 O3 C8 C9 . -168.61(7)
O3 C8 C9 C10 . 176.17(6)
C8 C9 C10 C11 . -167.30(7)
C9 C10 C11 C12 . -65.22(10)
C17 N1 C13 C14 . -0.60(14)
N1 C13 C14 C15 . 0.09(14)
C13 C14 C15 C16 . 0.60(13)
C13 C14 C15 C18 . -179.09(8)
C14 C15 C16 C17 . -0.78(14)
C18 C15 C16 C17 . 178.90(8)
C13 N1 C17 C16 . 0.40(14)
C15 C16 C17 N1 . 0.30(15)
C16 C15 C18 C18 2_745 -0.19(18)
C14 C15 C18 C18 2_745 179.49(11)

_cod_database_fobs_code 2241939
